data_7005763
loop_
_publ_author_name
'Vargas-D\'iaz, Gabriela'
'L\'opez-Sandoval, Horacio'
'V\'azquez-Palma, Adriana B.'
'Flores-Alamo, Marcos'
'Pe\~na-Hueso, Adri\'an'
'S\'anchez-Ru\'iz, Sonia A.'
'Flores-Parra, Angelina'
'Contreras, Rosalinda'
'Barba-Behrens, Norah'

_publ_section_title
;
 Stereochemistry of optically active nickel(ii) and cobalt(ii)
 coordination compounds derived from N-acetyl aminoalcohols
;
_journal_issue 37
_journal_name_full 'Dalton Transactions'
_journal_page_first 4185
_journal_paper_doi 10.1039/b705195f
_journal_year 2007
_chemical_absolute_configuration ad
_chemical_formula_moiety 'C24 H32 N2 Ni O6, 2(H2 O)'
_chemical_formula_sum 'C24 H36 N2 Ni O8'
_chemical_formula_weight 539.27
_chemical_name_common (Ni(N-acetyl-(+)-pseudoephedrine)!2$).2H!2$O
_chemical_name_systematic
;
[Ni(N-acetyl-(+)-pseudoephedrine)~2~].2H~2~O
;
_space_group_IT_number 143
_symmetry_cell_setting trigonal
_symmetry_space_group_name_Hall 'P 3'
_symmetry_space_group_name_H-M 'P 3'
_atom_sites_solution_hydrogens difmap
_atom_sites_solution_primary direct
_atom_sites_solution_secondary difmap
_audit_conform_dict_location ftp://ftp.iucr.org/pub/cif_core.dic
_audit_conform_dict_name cif_core.dic
_audit_conform_dict_version 2.3
_audit_creation_date 2007-06-22T17:05:46-00:00
_audit_creation_method 'WinGX routine CIF_UPDATE'
_cell_angle_alpha 90
_cell_angle_beta 90
_cell_angle_gamma 120
_cell_formula_units_Z 3
_cell_length_a 17.611(12)
_cell_length_b 17.611(12)
_cell_length_c 7.158(6)
_cell_measurement_reflns_used 0
_cell_measurement_temperature 293
_cell_measurement_theta_max 0
_cell_measurement_theta_min 0
_cell_volume 1923(2)
_computing_cell_refinement 'USER DEFINED CELL REFINEMENT'
_computing_data_collection 'USER DEFINED DATA COLLECTION'
_computing_data_reduction 'USER DEFINED DATA REDUCTION'
_computing_molecular_graphics 'CAMERON (Watkin et al., 1996)'
_computing_publication_material 'CRYSTALS (Betteridge et al., 2003)'
_computing_structure_refinement 'CRYSTALS (Betteridge et al., 2003)'
_computing_structure_solution 'SHELXS 97 (Sheldrick, 1997)'
_diffrn_ambient_temperature 293
_diffrn_measured_fraction_theta_full 0.997
_diffrn_measured_fraction_theta_max 0.991
_diffrn_measurement_device_type Unknown
_diffrn_radiation_monochromator graphite
_diffrn_radiation_type 'Mo K\a'
_diffrn_radiation_wavelength 0.71073
_diffrn_reflns_av_R_equivalents 0.074
_diffrn_reflns_av_unetI/netI 0.0773
_diffrn_reflns_limit_h_max 22
_diffrn_reflns_limit_h_min -20
_diffrn_reflns_limit_k_max 20
_diffrn_reflns_limit_k_min -22
_diffrn_reflns_limit_l_max 9
_diffrn_reflns_limit_l_min -8
_diffrn_reflns_number 23449
_diffrn_reflns_theta_full 26.294
_diffrn_reflns_theta_max 27.107
_diffrn_reflns_theta_min 3.534
_diffrn_standards_number 0
_exptl_absorpt_coefficient_mu 0.806
_exptl_absorpt_correction_T_max 0.9605
_exptl_absorpt_correction_T_min 0.9375
_exptl_absorpt_correction_type none
_exptl_crystal_colour green
_exptl_crystal_density_diffrn 1.397
_exptl_crystal_density_method 'not measured'
_exptl_crystal_description prism
_exptl_crystal_F_000 858
_exptl_crystal_size_max 0.2
_exptl_crystal_size_mid 0.08
_exptl_crystal_size_min 0.05
_refine_diff_density_max 0.25
_refine_diff_density_min -0.39
_refine_diff_density_rms 0.065
_refine_ls_abs_structure_details 'Flack (1983), 2670 Friedel-pairs'
_refine_ls_abs_structure_Flack 0.018(19)
_refine_ls_extinction_coef 0.0058(10)
_refine_ls_extinction_expression Fc^*^=kFc[1+0.001xFc^2^\l^3^/sin(2\q)]^-1/4^
_refine_ls_extinction_method None
_refine_ls_goodness_of_fit_ref 1.0815
_refine_ls_hydrogen_treatment constr
_refine_ls_matrix_type full
_refine_ls_number_parameters 317
_refine_ls_number_reflns 2896
_refine_ls_number_restraints 1
_refine_ls_restrained_S_all 1.022
_refine_ls_R_factor_all 0.0738
_refine_ls_R_factor_gt 0.031
_refine_ls_shift/su_max 0.000439
_refine_ls_shift/su_mean 0
_refine_ls_structure_factor_coef F
_refine_ls_weighting_details
;
Method, part 1, Chebychev polynomial, (Watkin, 1994, Prince, 1982)
[weight] = 1.0/[A~0~*T~0~(x)+A~1~*T~1~(x) ... +A~n-1~]*T~n-1~(x)]
where A~i~ are the Chebychev coefficients listed below and x= Fcalc/Fmax
Method = Robust Weighting (Prince, 1982)
W = [weight] * [1-(deltaF/6*sigmaF)^2^]^2^
A~i~ are:
2.77 -2.51 3.01 -0.921 0.707
;
_refine_ls_weighting_scheme calc
_refine_ls_wR_factor_all 0.0607
_refine_ls_wR_factor_gt 0.0346
_refine_ls_wR_factor_ref 0.0346
_reflns_number_gt 2896
_reflns_number_total 5490
_reflns_threshold_expression I>3.0\s(I)
_cod_data_source_file b705195f.txt
_cod_data_source_block 7
_cod_depositor_comments
;
The following automatic conversions were performed:
'_symmetry_cell_setting' value 'Trigonal' changed to 'trigonal' according
to '/home/saulius/struct/CIF-dictionaries/cif_core.dic' dictionary named
'cif_core.dic' version 2.4.1 from 2010-06-29.

Automatic conversion script
Id: cif_fix_enum 1527 2010-12-29 10:47:43Z saulius 
;
_cod_original_formula_sum 'C24 H36 N2 Ni1 O8'
_cod_database_code 7005763

loop_
_symmetry_equiv_pos_as_xyz
x,y,z
-y,x-y,z
-x+y,-x,z

loop_
_atom_site_label
_atom_site_type_symbol
_atom_site_fract_x
_atom_site_fract_y
_atom_site_fract_z
_atom_site_U_iso_or_equiv
_atom_site_adp_type
_atom_site_occupancy
_atom_site_disorder_assembly
_atom_site_disorder_group
C3 C 0.9349(3) 0.3544(2) 0.1797(6) 0.0246 Uani 1 . .
C4 C 0.9242(3) 0.3649(3) -0.0307(6) 0.0262 Uani 1 . .
C5 C 0.8654(4) 0.2711(3) -0.3028(7) 0.0327 Uani 1 . .
C6 C 0.9257(3) 0.2312(3) -0.3143(7) 0.0334 Uani 1 . .
C7 C 0.6977(3) -0.0095(3) -0.0163(5) 0.025 Uani 1 . .
C8 C 0.7752(3) -0.0175(3) 0.0601(7) 0.0308 Uani 1 . .
C9 C 0.7962(4) 0.0595(4) 0.3659(7) 0.0378 Uani 1 . .
C10 C 0.7433(3) 0.1070(3) 0.3724(8) 0.0315 Uani 1 . .
C11 C 0.7622(3) 0.2823(4) -0.0903(8) 0.041 Uani 1 . .
C12 C 0.9227(3) 0.0720(4) 0.1938(9) 0.0465 Uani 1 . .
C13 C 1.0168(3) 0.4353(3) 0.2538(6) 0.0272 Uani 1 . .
C14 C 1.0102(3) 0.4941(3) 0.3737(6) 0.0315 Uani 1 . .
C15 C 1.0844(3) 0.5715(3) 0.4276(7) 0.038 Uani 1 . .
C16 C 1.1666(3) 0.5903(3) 0.3651(7) 0.039 Uani 1 . .
C17 C 1.1755(3) 0.5322(3) 0.2451(7) 0.0358 Uani 1 . .
C18 C 1.1001(3) 0.4539(3) 0.1918(7) 0.0305 Uani 1 . .
C19 C 0.6352(3) -0.0904(3) -0.1297(7) 0.0274 Uani 1 . .
C20 C 0.5466(3) -0.1363(3) -0.0767(7) 0.0312 Uani 1 . .
C21 C 0.4885(4) -0.2168(3) -0.1625(8) 0.0416 Uani 1 . .
C22 C 0.5180(4) -0.2518(3) -0.2952(8) 0.0455 Uani 1 . .
C23 C 0.6052(4) -0.2063(4) -0.3529(8) 0.0469 Uani 1 . .
C24 C 0.6635(4) -0.1258(3) -0.2698(7) 0.0368 Uani 1 . .
C25 C 0.9230(4) 0.4504(3) -0.0748(8) 0.0371 Uani 1 . .
C26 C 0.7428(4) -0.1051(3) 0.1658(9) 0.0445 Uani 1 . .
H1 H 0.9522 0.2708 0.3075 0.0411 Uiso 1 . .
H2 H 0.7229 0.0764 -0.2318 0.0479 Uiso 1 . .
H3 H 0.8817 0.3465 0.2444 0.0327 Uiso 1 . .
H4 H 0.9757 0.369 -0.0947 0.0286 Uiso 1 . .
H7 H 0.6639 -0.0041 0.0879 0.029 Uiso 1 . .
H8 H 0.8107 -0.0171 -0.0482 0.036 Uiso 1 . .
H14 H 0.9545 0.4829 0.4137 0.0381 Uiso 1 . .
H15 H 1.0788 0.6102 0.5089 0.0402 Uiso 1 . .
H16 H 1.2171 0.6423 0.4037 0.037 Uiso 1 . .
H17 H 1.2319 0.5447 0.205 0.0401 Uiso 1 . .
H18 H 1.1062 0.4148 0.1118 0.0361 Uiso 1 . .
H20 H 0.5253 -0.1129 0.0148 0.0352 Uiso 1 . .
H21 H 0.4281 -0.2473 -0.1253 0.0395 Uiso 1 . .
H22 H 0.4787 -0.3067 -0.3506 0.0441 Uiso 1 . .
H23 H 0.6262 -0.2288 -0.4458 0.0558 Uiso 1 . .
H24 H 0.7222 -0.0955 -0.3082 0.042 Uiso 1 . .
H51 H 0.8099 0.2292 -0.3602 0.0359 Uiso 1 . .
H52 H 0.8913 0.3264 -0.3699 0.0358 Uiso 1 . .
H71 H -0.0176 0.0586 0.6965 0.151 Uiso 1 . .
H72 H 0.0274 0.1529 0.6645 0.151 Uiso 1 . .
H81 H 0.7184 0.4236 0.4139 0.1612 Uiso 1 . .
H82 H 0.8193 0.4639 0.3996 0.1611 Uiso 1 . .
H91 H 0.7589 -0.0014 0.4049 0.0358 Uiso 1 . .
H92 H 0.8442 0.0881 0.453 0.0363 Uiso 1 . .
H111 H 0.7518 0.294 0.0381 0.0589 Uiso 1 . .
H112 H 0.763 0.3264 -0.1742 0.0589 Uiso 1 . .
H113 H 0.7152 0.2247 -0.1276 0.0586 Uiso 1 . .
H121 H 0.9172 0.0206 0.2588 0.0558 Uiso 1 . .
H122 H 0.9603 0.1251 0.2656 0.0561 Uiso 1 . .
H123 H 0.9476 0.0766 0.0685 0.0559 Uiso 1 . .
H251 H 0.8865 0.4587 0.0154 0.0556 Uiso 1 . .
H252 H 0.9821 0.4986 -0.0658 0.0559 Uiso 1 . .
H253 H 0.9013 0.4477 -0.2012 0.0559 Uiso 1 . .
H261 H 0.7868 -0.1012 0.2524 0.0548 Uiso 1 . .
H262 H 0.6901 -0.1195 0.2358 0.0545 Uiso 1 . .
H263 H 0.7302 -0.1508 0.0748 0.0547 Uiso 1 . .
N1 N 0.8463(3) 0.2820(3) -0.1035(6) 0.0278 Uani 1 . .
N2 N 0.8336(3) 0.0626(3) 0.1762(6) 0.0294 Uani 1 . .
O1 O 0.9405(2) 0.2746(2) 0.1953(5) 0.0286 Uani 1 . .
O2 O 0.7361(3) 0.0725(2) -0.1215(6) 0.0416 Uani 1 . .
O3 O 0.9271(2) 0.1878(2) -0.1690(5) 0.0335 Uani 1 . .
O4 O 0.7504(2) 0.1581(2) 0.2412(5) 0.0321 Uani 1 . .
O5 O 0.9695(2) 0.2408(2) -0.4604(5) 0.042 Uani 1 . .
O6 O 0.6962(2) 0.0939(2) 0.5209(5) 0.0394 Uani 1 . .
O7 O 0.0273(4) 0.1056(5) 0.6647(13) 0.1521 Uani 1 . .
O8 O 0.7681(4) 0.4125(3) 0.4377(14) 0.1472 Uani 1 . .
Ni1 Ni 0.83982(5) 0.17360(4) 0.03774(18) 0.026 Uani 1 . .

loop_
_atom_site_aniso_label
_atom_site_aniso_U_11
_atom_site_aniso_U_22
_atom_site_aniso_U_33
_atom_site_aniso_U_23
_atom_site_aniso_U_13
_atom_site_aniso_U_12
C3 0.030(2) 0.018(2) 0.022(2) -0.0010(17) -0.0037(18) 0.0089(19)
C4 0.029(2) 0.020(2) 0.028(2) -0.0033(18) -0.0036(18) 0.0109(19)
C5 0.038(3) 0.028(2) 0.027(3) -0.006(2) -0.010(2) 0.013(2)
C6 0.039(3) 0.028(3) 0.023(3) -0.002(2) -0.011(2) 0.009(2)
C7 0.027(2) 0.024(2) 0.019(2) -0.0012(17) -0.0034(17) 0.0091(18)
C8 0.031(2) 0.025(2) 0.033(2) -0.0028(19) -0.002(2) 0.011(2)
C9 0.044(3) 0.032(3) 0.030(3) 0.007(2) -0.003(2) 0.014(2)
C10 0.029(3) 0.027(3) 0.029(3) -0.004(2) 0.005(2) 0.007(2)
C11 0.037(3) 0.037(3) 0.044(3) 0.006(2) 0.001(2) 0.015(2)
C12 0.029(3) 0.037(3) 0.075(4) -0.004(3) -0.012(3) 0.018(2)
C13 0.030(2) 0.024(2) 0.025(2) 0.0003(18) -0.0045(19) 0.0117(19)
C14 0.035(3) 0.036(3) 0.026(2) -0.001(2) 0.000(2) 0.020(2)
C15 0.052(3) 0.026(3) 0.032(3) 0.001(2) -0.004(2) 0.016(2)
C16 0.035(3) 0.035(3) 0.030(3) 0.003(2) -0.007(2) 0.005(2)
C17 0.026(2) 0.049(3) 0.028(3) 0.002(2) -0.006(2) 0.015(2)
C18 0.034(3) 0.034(3) 0.026(3) -0.005(2) -0.004(2) 0.019(2)
C19 0.030(2) 0.022(2) 0.028(3) -0.0015(18) -0.005(2) 0.012(2)
C20 0.034(2) 0.031(2) 0.028(2) 0.0041(19) 0.000(2) 0.015(2)
C21 0.034(3) 0.027(3) 0.047(4) 0.005(2) -0.008(3) 0.003(2)
C22 0.060(4) 0.026(3) 0.037(3) -0.009(2) -0.016(3) 0.011(3)
C23 0.074(4) 0.044(3) 0.030(3) -0.012(2) -0.004(3) 0.035(3)
C24 0.037(3) 0.035(3) 0.032(3) -0.006(2) -0.001(2) 0.013(2)
C25 0.048(3) 0.024(2) 0.037(3) -0.003(2) -0.018(2) 0.016(2)
C26 0.042(3) 0.022(2) 0.062(4) 0.001(2) -0.013(3) 0.011(2)
N1 0.025(2) 0.027(2) 0.030(3) 0.0003(19) -0.0026(18) 0.0120(18)
N2 0.023(2) 0.028(2) 0.033(2) -0.0060(19) -0.0061(18) 0.0103(18)
O1 0.0332(19) 0.0238(18) 0.0263(19) 0.0002(15) -0.0053(15) 0.0124(15)
O2 0.057(3) 0.0210(18) 0.033(2) 0.0056(15) -0.0134(19) 0.0087(18)
O3 0.040(2) 0.0339(19) 0.028(2) 0.0001(16) 0.0037(16) 0.0202(17)
O4 0.039(2) 0.0313(18) 0.027(2) 0.0023(16) -0.0017(16) 0.0182(16)
O5 0.051(2) 0.051(2) 0.022(2) 0.0042(17) 0.0053(17) 0.0237(19)
O6 0.036(2) 0.041(2) 0.032(2) -0.0065(17) -0.0075(17) 0.0133(17)
O7 0.089(5) 0.095(5) 0.297(11) -0.069(6) -0.046(6) 0.065(4)
O8 0.069(4) 0.045(3) 0.318(10) 0.013(5) 0.034(5) 0.021(3)
Ni1 0.0295(4) 0.0211(3) 0.0240(2) 0.0000(2) -0.0017(2) 0.0101(3)

loop_
_atom_type_symbol
_atom_type_scat_dispersion_real
_atom_type_scat_dispersion_imag
_atom_type_scat_source
C 0.0033 0.0016 'International Tables Vol C 4.2.6.8 and 6.1.1.4'
H 0 0 'International Tables Vol C 4.2.6.8 and 6.1.1.4'
N 0.0061 0.0033 'International Tables Vol C 4.2.6.8 and 6.1.1.4'
O 0.0106 0.006 'International Tables Vol C 4.2.6.8 and 6.1.1.4'
Ni 0.3393 1.1124 'International Tables Vol C 4.2.6.8 and 6.1.1.4'

loop_
_geom_angle_atom_site_label_1
_geom_angle_atom_site_label_2
_geom_angle_atom_site_label_3
_geom_angle
_geom_angle_site_symmetry_1
_geom_angle_site_symmetry_2
_geom_angle_site_symmetry_3
_geom_angle_publ_flag
C4 C3 C13 110.0(3) . . . yes
C4 C3 H3 108 . . . no
C13 C3 H3 110.7 . . . no
C4 C3 O1 105.2(3) . . . yes
C13 C3 O1 112.6(3) . . . yes
H3 C3 O1 110.1 . . . no
C3 C4 C25 112.3(4) . . . yes
C3 C4 H4 107.3 . . . no
C25 C4 H4 107.1 . . . no
C3 C4 N1 109.1(3) . . . yes
C25 C4 N1 115.0(4) . . . yes
H4 C4 N1 105.5 . . . no
C6 C5 H51 107 . . . no
C6 C5 H52 110.2 . . . no
H51 C5 H52 109.9 . . . no
C6 C5 N1 111.1(4) . . . yes
H51 C5 N1 107.1 . . . no
H52 C5 N1 111.4 . . . no
C5 C6 O3 116.4(5) . . . yes
C5 C6 O5 119.9(5) . . . yes
O3 C6 O5 123.7(5) . . . yes
C5 C6 Ni1 75.6(3) . . . yes
O5 C6 Ni1 164.1(4) . . . yes
C8 C7 C19 111.2(3) . . . yes
C8 C7 H7 110.1 . . . no
C19 C7 H7 107.7 . . . no
C8 C7 O2 106.2(4) . . . yes
C19 C7 O2 114.2(3) . . . yes
H7 C7 O2 107.3 . . . no
C7 C8 C26 111.2(4) . . . yes
C7 C8 H8 107.8 . . . no
C26 C8 H8 107.7 . . . no
C7 C8 N2 109.3(4) . . . yes
C26 C8 N2 113.6(4) . . . yes
H8 C8 N2 107 . . . no
C10 C9 H91 109.3 . . . no
C10 C9 H92 108 . . . no
H91 C9 H92 108.8 . . . no
C10 C9 N2 112.5(4) . . . yes
H91 C9 N2 110 . . . no
H92 C9 N2 108.2 . . . no
C9 C10 O4 119.7(4) . . . yes
C9 C10 O6 116.0(5) . . . yes
O4 C10 O6 124.2(5) . . . yes
C9 C10 Ni1 78.3(3) . . . yes
O6 C10 Ni1 165.0(4) . . . yes
H111 C11 H112 110 . . . no
H111 C11 H113 109 . . . no
H112 C11 H113 109.1 . . . no
H111 C11 N1 110.5 . . . no
H112 C11 N1 110.2 . . . no
H113 C11 N1 108 . . . no
H121 C12 H122 109.9 . . . no
H121 C12 H123 110.1 . . . no
H122 C12 H123 109.9 . . . no
H121 C12 N2 108.9 . . . no
H122 C12 N2 108.6 . . . no
H123 C12 N2 109.4 . . . no
C3 C13 C14 121.1(4) . . . yes
C3 C13 C18 119.7(4) . . . yes
C14 C13 C18 119.1(4) . . . yes
C13 C14 C15 120.9(5) . . . yes
C13 C14 H14 119.7 . . . no
C15 C14 H14 119.4 . . . no
C14 C15 C16 120.1(5) . . . yes
C14 C15 H15 119.7 . . . no
C16 C15 H15 120.2 . . . no
C15 C16 C17 120.4(5) . . . yes
C15 C16 H16 120.1 . . . no
C17 C16 H16 119.5 . . . no
C16 C17 C18 119.1(5) . . . yes
C16 C17 H17 120.1 . . . no
C18 C17 H17 120.8 . . . no
C17 C18 C13 120.4(4) . . . yes
C17 C18 H18 119.1 . . . no
C13 C18 H18 120.5 . . . no
C7 C19 C20 117.9(4) . . . yes
C7 C19 C24 123.1(4) . . . yes
C20 C19 C24 118.6(4) . . . yes
C19 C20 C21 120.0(5) . . . yes
C19 C20 H20 120.4 . . . no
C21 C20 H20 119.6 . . . no
C20 C21 C22 120.6(5) . . . yes
C20 C21 H21 119.1 . . . no
C22 C21 H21 120.4 . . . no
C21 C22 C23 120.3(5) . . . yes
C21 C22 H22 120.1 . . . no
C23 C22 H22 119.6 . . . no
C22 C23 C24 119.7(5) . . . yes
C22 C23 H23 121.4 . . . no
C24 C23 H23 118.9 . . . no
C23 C24 C19 120.8(5) . . . yes
C23 C24 H24 119.6 . . . no
C19 C24 H24 119.6 . . . no
C4 C25 H251 110 . . . no
C4 C25 H252 108 . . . no
H251 C25 H252 109.2 . . . no
C4 C25 H253 109.7 . . . no
H251 C25 H253 110.7 . . . no
H252 C25 H253 109.3 . . . no
C8 C26 H261 111 . . . no
C8 C26 H262 109.8 . . . no
H261 C26 H262 108.4 . . . no
C8 C26 H263 108.4 . . . no
H261 C26 H263 109.3 . . . no
H262 C26 H263 109.8 . . . no
C4 N1 C5 107.4(4) . . . yes
C4 N1 C11 113.6(4) . . . yes
C5 N1 C11 110.4(4) . . . yes
C4 N1 Ni1 108.7(3) . . . yes
C5 N1 Ni1 104.6(3) . . . yes
C11 N1 Ni1 111.7(3) . . . yes
C8 N2 C12 109.5(4) . . . yes
C8 N2 C9 112.5(4) . . . yes
C12 N2 C9 110.2(4) . . . yes
C8 N2 Ni1 107.3(3) . . . yes
C12 N2 Ni1 111.4(3) . . . yes
C9 N2 Ni1 105.9(3) . . . yes
C3 O1 H1 106.7 . . . no
C3 O1 Ni1 109.8(2) . . . yes
H1 O1 Ni1 125.5 . . . no
C7 O2 H2 123.9 . . . no
C7 O2 Ni1 109.2(3) . . . yes
H2 O2 Ni1 126.4 . . . no
C6 O3 Ni1 114.6(3) . . . yes
C10 O4 Ni1 114.7(3) . . . yes
H71 O7 H72 121 . . . no
H81 O8 H82 105.7 . . . no
N2 Ni1 O2 81.62(15) . . . yes
N2 Ni1 N1 178.9(2) . . . yes
O2 Ni1 N1 97.77(17) . . . yes
N2 Ni1 O1 99.22(15) . . . yes
O2 Ni1 O1 178.79(19) . . . yes
N1 Ni1 O1 81.40(15) . . . yes
N2 Ni1 O4 82.21(15) . . . yes
O2 Ni1 O4 89.32(17) . . . yes
N1 Ni1 O4 98.66(16) . . . yes
O1 Ni1 O4 89.93(14) . . . yes
N2 Ni1 O3 97.96(16) . . . yes
O2 Ni1 O3 89.60(16) . . . yes
N1 Ni1 O3 81.16(16) . . . yes
O1 Ni1 O3 91.15(16) . . . yes
O4 Ni1 O3 178.87(18) . . . yes
N2 Ni1 C10 58.97(16) . . . yes
O2 Ni1 C10 91.15(17) . . . yes
N1 Ni1 C10 121.96(15) . . . yes
O1 Ni1 C10 88.55(16) . . . yes
O4 Ni1 C10 23.91(14) . . . yes
N2 Ni1 C6 120.58(16) . . . yes
O2 Ni1 C6 84.56(16) . . . yes
N1 Ni1 C6 58.45(17) . . . yes
O1 Ni1 C6 95.73(15) . . . yes
O4 Ni1 C6 155.00(14) . . . yes
O3 Ni1 C10 156.48(15) . . . yes
O3 Ni1 C6 24.43(14) . . . yes
C10 Ni1 C6 175.69(18) . . . yes

loop_
_geom_bond_atom_site_label_1
_geom_bond_atom_site_label_2
_geom_bond_distance
_geom_bond_site_symmetry_1
_geom_bond_site_symmetry_2
_geom_bond_publ_flag
C3 C4 1.541(6) . . yes
C3 C13 1.529(6) . . yes
C3 H3 0.991 . . no
C3 O1 1.460(5) . . yes
C4 C25 1.548(6) . . yes
C4 H4 0.986 . . no
C4 N1 1.510(6) . . yes
C5 C6 1.542(7) . . yes
C5 H51 0.974 . . no
C5 H52 0.972 . . no
C5 N1 1.500(7) . . yes
C6 O3 1.297(6) . . yes
C6 O5 1.260(6) . . yes
C6 Ni1 2.852(6) . . yes
C7 C8 1.542(6) . . yes
C7 C19 1.527(6) . . yes
C7 H7 0.988 . . no
C7 O2 1.461(5) . . yes
C8 C26 1.549(7) . . yes
C8 H8 0.993 . . no
C8 N2 1.512(6) . . yes
C9 C10 1.533(8) . . yes
C9 H91 0.977 . . no
C9 H92 0.965 . . no
C9 N2 1.498(7) . . yes
C10 O4 1.263(6) . . yes
C10 O6 1.296(6) . . yes
C10 Ni1 2.831(6) . . yes
C11 H111 0.979 . . no
C11 H112 0.976 . . no
C11 H113 0.972 . . no
C11 N1 1.487(7) . . yes
C12 H121 0.978 . . no
C12 H122 0.978 . . no
C12 H123 0.984 . . no
C12 N2 1.500(6) . . yes
C13 C14 1.395(6) . . yes
C13 C18 1.406(7) . . yes
C14 C15 1.390(7) . . yes
C14 H14 0.944 . . no
C15 C16 1.388(7) . . yes
C15 H15 0.938 . . no
C16 C17 1.404(8) . . yes
C16 H16 0.944 . . no
C17 C18 1.407(7) . . yes
C17 H17 0.947 . . no
C18 H18 0.94 . . no
C19 C20 1.404(6) . . yes
C19 C24 1.397(6) . . yes
C20 C21 1.409(7) . . yes
C20 H20 0.946 . . no
C21 C22 1.367(8) . . yes
C21 H21 0.959 . . no
C22 C23 1.393(8) . . yes
C22 H22 0.95 . . no
C23 C24 1.401(8) . . yes
C23 H23 0.94 . . no
C24 H24 0.937 . . no
C25 H251 0.973 . . no
C25 H252 0.962 . . no
C25 H253 0.973 . . no
C26 H261 0.968 . . no
C26 H262 0.971 . . no
C26 H263 0.97 . . no
H1 O1 0.84 . . no
H2 O2 0.835 . . no
H71 O7 0.841 . . no
H72 O7 0.833 . . no
H81 O8 1.003 . . no
H82 O8 0.944 . . no
N1 Ni1 2.113(4) . . yes
N2 Ni1 2.145(5) . . yes
O1 Ni1 2.104(3) . . yes
O2 Ni1 2.134(4) . . yes
O3 Ni1 2.057(4) . . yes
O4 Ni1 2.060(4) . . yes
